data_4126315
loop_
_publ_author_name
'Surbella, Robert G.'
'Ducati, Lucas Colucci'
'Pellegrini, Kristi L.'
'McNamara, Bruce K.'
'Autschbach, Jochen'
'Schwantes, Jon Michael'
'Cahill, Christopher L.'

_publ_section_title
;
 Transuranic Hybrid Materials: Crystallographic and Computational Metrics
 of Supramolecular Assembly.
;
_journal_name_full 'Journal of the American Chemical Society'
_journal_paper_doi 10.1021/jacs.7b05689
_journal_year 2017
_chemical_formula_moiety '(C5 H5 N Cl 1+)2, (Pu O2 Cl4 2-)'
_chemical_formula_sum 'C10 H10 Cl6 N2 O2 Pu'
_chemical_formula_weight 644.90
_space_group_crystal_system monoclinic
_space_group_IT_number 12
_space_group_name_Hall '-C 2y'
_space_group_name_H-M_alt 'C 1 2/m 1'
_symmetry_cell_setting monoclinic
_symmetry_Int_Tables_number 12
_symmetry_space_group_name_Hall '-C 2y'
_symmetry_space_group_name_H-M 'C 1 2/m 1'
_atom_sites_solution_hydrogens mixed
_audit_creation_method SHELXL-2014/7
_cell_angle_alpha 90
_cell_angle_beta 105.384(2)
_cell_angle_gamma 90
_cell_formula_units_Z 2
_cell_length_a 15.8025(11)
_cell_length_b 6.7045(5)
_cell_length_c 9.1106(6)
_cell_measurement_reflns_used 6592
_cell_measurement_temperature 296(2)
_cell_measurement_theta_max 55.313
_cell_measurement_theta_min 4.796
_cell_volume 930.66(11)
_computing_cell_refinement 'SAINT, Bruker-AXS'
_computing_data_collection 'APEX, Bruker-AXS'
_computing_data_reduction 'SAINT, Bruker-AXS'
_computing_molecular_graphics 'WINGX (Farrugia, 2012)'
_computing_publication_material 'Crystal Maker (Palmer, 2009)'
_computing_structure_refinement 'SHELXL-2014/7 (Sheldrick, 2014)'
_computing_structure_solution 'SIR92 (Gualardi, 1994)'
_diffrn_ambient_temperature 296(2)
_diffrn_measured_fraction_theta_full 0.998
_diffrn_measured_fraction_theta_max 0.994
_diffrn_measurement_device_type 'Bruker D8 Venture, Photon CCD'
_diffrn_measurement_method 'Omega and Phi Scans'
_diffrn_radiation_probe x-ray
_diffrn_radiation_type AgK\a
_diffrn_radiation_wavelength 0.56086
_diffrn_reflns_av_R_equivalents 0.0396
_diffrn_reflns_av_unetI/netI 0.0296
_diffrn_reflns_Laue_measured_fraction_full 0.998
_diffrn_reflns_Laue_measured_fraction_max 0.994
_diffrn_reflns_limit_h_max 26
_diffrn_reflns_limit_h_min -23
_diffrn_reflns_limit_k_max 11
_diffrn_reflns_limit_k_min -10
_diffrn_reflns_limit_l_max 14
_diffrn_reflns_limit_l_min -15
_diffrn_reflns_number 12508
_diffrn_reflns_point_group_measured_fraction_full 0.998
_diffrn_reflns_point_group_measured_fraction_max 0.994
_diffrn_reflns_theta_full 25.500
_diffrn_reflns_theta_max 27.936
_diffrn_reflns_theta_min 2.110
_diffrn_source 'Silver microfocus'
_exptl_absorpt_coefficient_mu 5.348
_exptl_absorpt_correction_T_max 0.7456
_exptl_absorpt_correction_T_min 0.4087
_exptl_absorpt_correction_type multi-scan
_exptl_absorpt_process_details 'Krause et. al 2015'
_exptl_crystal_colour Yellow-Orange
_exptl_crystal_density_diffrn 2.301
_exptl_crystal_description Prismatic
_exptl_crystal_F_000 592
_exptl_crystal_recrystallization_method 'Acidic (HCl) aqueous evaporation'
_exptl_crystal_size_max 0.253
_exptl_crystal_size_mid 0.088
_exptl_crystal_size_min 0.062
_refine_diff_density_max 1.016
_refine_diff_density_min -1.299
_refine_diff_density_rms 0.137
_refine_ls_extinction_method none
_refine_ls_goodness_of_fit_ref 1.082
_refine_ls_hydrogen_treatment mixed
_refine_ls_matrix_type full
_refine_ls_number_parameters 67
_refine_ls_number_reflns 2407
_refine_ls_number_restraints 1
_refine_ls_restrained_S_all 1.082
_refine_ls_R_factor_all 0.0412
_refine_ls_R_factor_gt 0.0322
_refine_ls_shift/su_max 0.000
_refine_ls_shift/su_mean 0.000
_refine_ls_structure_factor_coef Fsqd
_refine_ls_weighting_details 'w=1/[\s^2^(Fo^2^)+(0.0285P)^2^+1.5201P] where P=(Fo^2^+2Fc^2^)/3'
_refine_ls_weighting_scheme calc
_refine_ls_wR_factor_gt 0.0671
_refine_ls_wR_factor_ref 0.0697
_reflns_Friedel_coverage 0.000
_reflns_number_gt 2138
_reflns_number_total 2407
_reflns_threshold_expression 'I > 2\s(I)'
_cod_data_source_file ja7b05689_si_002.cif
_cod_data_source_block Compound_10
_cod_original_sg_symbol_H-M 'C 2/m'
_cod_database_code 4126315
_shelx_shelxl_version_number 2014/7
_shelx_space_group_comment
;
The symmetry employed for this shelxl refinement is uniquely defined
by the following loop, which should always be used as a source of
symmetry information in preference to the above space-group names.
They are only intended as comments.
;
_shelx_estimated_absorpt_t_min 0.345
_shelx_estimated_absorpt_t_max 0.733

loop_
_space_group_symop_operation_xyz
'x, y, z'
'-x, y, -z'
'x+1/2, y+1/2, z'
'-x+1/2, y+1/2, -z'
'-x, -y, -z'
'x, -y, z'
'-x+1/2, -y+1/2, -z'
'x+1/2, -y+1/2, z'

loop_
_atom_site_label
_atom_site_type_symbol
_atom_site_fract_x
_atom_site_fract_y
_atom_site_fract_z
_atom_site_U_iso_or_equiv
_atom_site_adp_type
_atom_site_occupancy
_atom_site_site_symmetry_order
_atom_site_calc_flag
_atom_site_refinement_flags_posn
_atom_site_refinement_flags_adp
_atom_site_refinement_flags_occupancy
_atom_site_disorder_assembly
_atom_site_disorder_group
C1 C 0.8155(5) 0.0000 0.3057(7) 0.0701(16) Uani 1 2 d S T P . .
H1 H 0.8422 0.0000 0.4098 0.084 Uiso 1 2 calc R U P . .
C2 C 0.8663(4) 0.0000 0.2052(7) 0.0630(13) Uani 1 2 d S T P . .
H2 H 0.9272 0.0000 0.2389 0.076 Uiso 1 2 calc R U P . .
C3 C 0.8238(3) 0.0000 0.0525(6) 0.0499(9) Uani 1 2 d S T P . .
C4 C 0.7330(3) 0.0000 0.0006(6) 0.0517(10) Uani 1 2 d S T P . .
H4 H 0.7049 0.0000 -0.1029 0.062 Uiso 1 2 calc R U P . .
C5 C 0.6860(3) 0.0000 0.1076(6) 0.0564(11) Uani 1 2 d S T P . .
H5 H 0.6250 0.0000 0.0768 0.068 Uiso 1 2 calc R U P . .
N1 N 0.7275(4) 0.0000 0.2553(6) 0.0629(11) Uani 1 2 d DS T P . .
O1 O 1.0000 0.2417(7) 0.5000 0.0753(12) Uani 1 2 d S T P A .
Cl2 Cl 1.17584(7) 0.5000 0.56887(14) 0.0601(3) Uani 1 2 d S T P A .
Cl3 Cl 0.88369(11) 0.0000 -0.0780(2) 0.0849(5) Uani 1 2 d S T P . .
Pu1 Pu 1.0000 0.5000 0.5000 0.03709(7) Uani 1 4 d S T P . .
Cl1A Cl 0.99257(16) 0.5000 0.2077(3) 0.0450(3) Uiso 0.491(5) 2 d S . P A 1
Cl1B Cl 0.9946(2) 0.5762(7) 0.2119(4) 0.0450(3) Uiso 0.254(2) 1 d . . P A 2
HN1 H 0.688(3) 0.0000 0.308(6) 0.054 Uiso 1 2 d DS U P . .

loop_
_atom_site_aniso_label
_atom_site_aniso_U_11
_atom_site_aniso_U_22
_atom_site_aniso_U_33
_atom_site_aniso_U_23
_atom_site_aniso_U_13
_atom_site_aniso_U_12
C1 0.082(4) 0.067(3) 0.050(3) 0.000 0.000(3) 0.000
C2 0.047(2) 0.067(3) 0.064(3) 0.000 -0.005(2) 0.000
C3 0.0385(19) 0.052(2) 0.057(2) 0.000 0.0097(17) 0.000
C4 0.0375(19) 0.065(3) 0.051(2) 0.000 0.0085(16) 0.000
C5 0.042(2) 0.066(3) 0.063(3) 0.000 0.0152(19) 0.000
N1 0.077(3) 0.059(3) 0.058(2) 0.000 0.028(2) 0.000
O1 0.060(2) 0.057(2) 0.096(3) 0.000 -0.002(2) 0.000
Cl2 0.0380(5) 0.0931(9) 0.0464(5) 0.000 0.0061(4) 0.000
Cl3 0.0549(7) 0.1136(14) 0.0966(12) 0.000 0.0385(8) 0.000
Pu1 0.02982(10) 0.04698(13) 0.03182(10) 0.000 0.00352(6) 0.000

loop_
_atom_type_symbol
_atom_type_description
_atom_type_scat_dispersion_real
_atom_type_scat_dispersion_imag
_atom_type_scat_source
C C 0.0015 0.0009 'International Tables Vol C Tables 4.2.6.8 and 6.1.1.4'
H H 0.0000 0.0000 'International Tables Vol C Tables 4.2.6.8 and 6.1.1.4'
N N 0.0030 0.0019 'International Tables Vol C Tables 4.2.6.8 and 6.1.1.4'
O O 0.0056 0.0036 'International Tables Vol C Tables 4.2.6.8 and 6.1.1.4'
Cl Cl 0.0998 0.0984 'International Tables Vol C Tables 4.2.6.8 and 6.1.1.4'
Pu Pu -13.5905 6.9468 'International Tables Vol C Tables 4.2.6.8 and 6.1.1.4'

loop_
_geom_angle_atom_site_label_1
_geom_angle_atom_site_label_2
_geom_angle_atom_site_label_3
_geom_angle
_geom_angle_site_symmetry_1
_geom_angle_site_symmetry_3
N1 C1 C2 120.6(5) . .
N1 C1 H1 119.7 . .
C2 C1 H1 119.7 . .
C1 C2 C3 117.5(5) . .
C1 C2 H2 121.3 . .
C3 C2 H2 121.3 . .
C2 C3 C4 121.9(5) . .
C2 C3 Cl3 119.6(4) . .
C4 C3 Cl3 118.6(4) . .
C5 C4 C3 117.6(5) . .
C5 C4 H4 121.2 . .
C3 C4 H4 121.2 . .
N1 C5 C4 120.3(5) . .
N1 C5 H5 119.9 . .
C4 C5 H5 119.9 . .
C5 N1 C1 122.2(5) . .
C5 N1 HN1 109(4) . .
C1 N1 HN1 129(4) . .
O1 Pu1 O1 180.0 5_766 .
O1 Pu1 Cl1A 90.0 5_766 .
O1 Pu1 Cl1A 90.0 . .
O1 Pu1 Cl1A 90.0 5_766 5_766
O1 Pu1 Cl1A 90.0 . 5_766
Cl1A Pu1 Cl1A 180.00(11) . 5_766
O1 Pu1 Cl1B 78.90(10) 5_766 .
O1 Pu1 Cl1B 101.10(10) . .
O1 Pu1 Cl1B 101.10(10) 5_766 6_565
O1 Pu1 Cl1B 78.90(10) . 6_565
Cl1B Pu1 Cl1B 22.19(19) . 6_565
O1 Pu1 Cl1B 78.90(10) 5_766 2_756
O1 Pu1 Cl1B 101.10(10) . 2_756
Cl1B Pu1 Cl1B 157.81(19) . 2_756
Cl1B Pu1 Cl1B 180.0 6_565 2_756
O1 Pu1 Cl1B 101.10(10) 5_766 5_766
O1 Pu1 Cl1B 78.90(10) . 5_766
Cl1B Pu1 Cl1B 180.0 . 5_766
Cl1B Pu1 Cl1B 157.81(19) 6_565 5_766
Cl1B Pu1 Cl1B 22.19(19) 2_756 5_766
O1 Pu1 Cl2 90.000(1) 5_766 5_766
O1 Pu1 Cl2 90.000(2) . 5_766
Cl1A Pu1 Cl2 89.88(6) . 5_766
Cl1A Pu1 Cl2 90.12(6) 5_766 5_766
Cl1B Pu1 Cl2 90.54(7) . 5_766
Cl1B Pu1 Cl2 90.54(7) 6_565 5_766
Cl1B Pu1 Cl2 89.46(7) 2_756 5_766
Cl1B Pu1 Cl2 89.46(7) 5_766 5_766
O1 Pu1 Cl2 90.000(1) 5_766 .
O1 Pu1 Cl2 90.000(1) . .
Cl1A Pu1 Cl2 90.12(6) . .
Cl1A Pu1 Cl2 89.88(6) 5_766 .
Cl1B Pu1 Cl2 89.46(7) . .
Cl1B Pu1 Cl2 89.46(7) 6_565 .
Cl1B Pu1 Cl2 90.54(7) 2_756 .
Cl1B Pu1 Cl2 90.54(7) 5_766 .
Cl2 Pu1 Cl2 180.0 5_766 .
Cl1B Cl1B Pu1 78.91(10) 6_565 .

loop_
_geom_bond_atom_site_label_1
_geom_bond_atom_site_label_2
_geom_bond_distance
_geom_bond_site_symmetry_2
C1 N1 1.344(9) .
C1 C2 1.368(9) .
C1 H1 0.9300 .
C2 C3 1.375(7) .
C2 H2 0.9300 .
C3 C4 1.387(6) .
C3 Cl3 1.705(5) .
C4 C5 1.373(7) .
C4 H4 0.9300 .
C5 N1 1.331(8) .
C5 H5 0.9300 .
N1 HN1 0.880(19) .
O1 Pu1 1.732(4) .
Cl2 Pu1 2.6814(12) .
Pu1 O1 1.732(4) 5_766
Pu1 Cl1A 2.634(2) .
Pu1 Cl1A 2.634(2) 5_766
Pu1 Cl1B 2.653(3) .
Pu1 Cl1B 2.653(3) 6_565
Pu1 Cl1B 2.653(3) 2_756
Pu1 Cl1B 2.653(3) 5_766
Pu1 Cl2 2.6814(12) 5_766
Cl1B Cl1B 1.021(9) 6_565

loop_
_geom_hbond_atom_site_label_D
_geom_hbond_atom_site_label_H
_geom_hbond_atom_site_label_A
_geom_hbond_distance_DH
_geom_hbond_distance_HA
_geom_hbond_distance_DA
_geom_hbond_angle_DHA
_geom_hbond_site_symmetry_A
C4 H4 Cl2 0.93 2.90 3.795(5) 161.4 3_444
C5 H5 Cl1A 0.93 2.67 3.414(6) 137.6 3_445
C5 H5 Cl1A 0.93 2.76 3.452(6) 132.0 7_655
C5 H5 Cl1B 0.93 2.71 3.440(6) 135.6 3_445
C5 H5 Cl1B 0.93 2.85 3.532(6) 131.3 7_655
C5 H5 Cl1B 0.93 2.85 3.532(6) 131.3 4_645
C5 H5 Cl1B 0.93 2.71 3.440(6) 135.6 8_455
N1 HN1 Cl2 0.880(19) 2.44(4) 3.172(5) 141(5) 3_445
N1 HN1 Cl1A 0.880(19) 2.98(5) 3.622(6) 131(5) 3_445
C4 H4 Cl2 0.93 2.90 3.795(5) 161.4 3_444
C5 H5 Cl1A 0.93 2.67 3.414(6) 137.6 3_445
C5 H5 Cl1A 0.93 2.76 3.452(6) 132.0 7_655
C5 H5 Cl1B 0.93 2.71 3.440(6) 135.6 3_445
C5 H5 Cl1B 0.93 2.85 3.532(6) 131.3 7_655
C5 H5 Cl1B 0.93 2.85 3.532(6) 131.3 4_645
C5 H5 Cl1B 0.93 2.71 3.440(6) 135.6 8_455
N1 HN1 Cl2 0.880(19) 2.44(4) 3.172(5) 141(5) 3_445
N1 HN1 Cl1A 0.880(19) 2.98(5) 3.622(6) 131(5) 3_445

loop_
_geom_torsion_atom_site_label_1
_geom_torsion_atom_site_label_2
_geom_torsion_atom_site_label_3
_geom_torsion_atom_site_label_4
_geom_torsion
N1 C1 C2 C3 0.000(1)
C1 C2 C3 C4 0.000(0)
C1 C2 C3 Cl3 180.000(0)
C2 C3 C4 C5 0.000(0)
Cl3 C3 C4 C5 180.000(0)
C3 C4 C5 N1 0.000(0)
C4 C5 N1 C1 0.000(1)
C2 C1 N1 C5 0.000(1)
